data_7001459
loop_
_publ_author_name
'K\"uhnel, Moritz F.'
'Lentz, Dieter'

_publ_section_title
;
 Hydrometalation of fluoroallenes
;
_journal_issue 24
_journal_name_full 'Dalton Transactions'
_journal_page_first 4747
_journal_page_last 4755
_journal_paper_doi 10.1039/b903300a
_journal_year 2009
_chemical_formula_moiety 'C8 H3 F2 Mn O5'
_chemical_formula_sum 'C8 H3 F2 Mn O5'
_chemical_formula_weight 272.04
_chemical_name_common Pentacarbonyl(1,1-difluoromethylvinyl)manganese
_chemical_name_systematic
;
Pentacarbonyl(1,1-difluoromethylvinyl)manganese
;
_space_group_IT_number 14
_symmetry_cell_setting monoclinic
_symmetry_space_group_name_Hall '-P 2ybc'
_symmetry_space_group_name_H-M 'P 1 21/c 1'
_atom_sites_solution_hydrogens geom
_atom_sites_solution_primary direct
_atom_sites_solution_secondary difmap
_audit_creation_method SHELXL-97
_cell_angle_alpha 90.00
_cell_angle_beta 91.411(8)
_cell_angle_gamma 90.00
_cell_formula_units_Z 4
_cell_length_a 9.847(4)
_cell_length_b 7.692(3)
_cell_length_c 13.472(5)
_cell_measurement_reflns_used 895
_cell_measurement_temperature 173(2)
_cell_measurement_theta_max 27.11
_cell_measurement_theta_min 3.03
_cell_volume 1020.1(7)
_computing_cell_refinement 'SAINT (Bruker-AXS)'
_computing_data_collection 'SMART (Bruker-AXS)'
_computing_data_reduction 'SAINT (Bruker-AXS)'
_computing_structure_refinement 'SHELXL-97 (Sheldrick, 1997)'
_computing_structure_solution 'SHELXS-97 (Sheldrick, 1997)'
_diffrn_ambient_temperature 173(2)
_diffrn_measured_fraction_theta_full 0.993
_diffrn_measured_fraction_theta_max 0.993
_diffrn_measurement_device_type 'SMART-CCD Bruker-AXS'
_diffrn_measurement_method 'omega scans'
_diffrn_radiation_monochromator graphite
_diffrn_radiation_source 'sealed tube'
_diffrn_radiation_type MoK\a
_diffrn_radiation_wavelength 0.71069
_diffrn_reflns_av_R_equivalents 0.0358
_diffrn_reflns_av_sigmaI/netI 0.0307
_diffrn_reflns_limit_h_max 11
_diffrn_reflns_limit_h_min -12
_diffrn_reflns_limit_k_max 9
_diffrn_reflns_limit_k_min -9
_diffrn_reflns_limit_l_max 17
_diffrn_reflns_limit_l_min -12
_diffrn_reflns_number 9805
_diffrn_reflns_theta_full 27.52
_diffrn_reflns_theta_max 27.52
_diffrn_reflns_theta_min 2.07
_exptl_absorpt_coefficient_mu 1.325
_exptl_absorpt_correction_type empirical
_exptl_absorpt_process_details 'SADABS (Bruker-AXS)'
_exptl_crystal_colour colourless
_exptl_crystal_density_diffrn 1.771
_exptl_crystal_density_method 'not measured'
_exptl_crystal_description prism
_exptl_crystal_F_000 536
_exptl_crystal_size_max 0.42
_exptl_crystal_size_mid 0.14
_exptl_crystal_size_min 0.12
_refine_diff_density_max 0.710
_refine_diff_density_min -0.472
_refine_diff_density_rms 0.087
_refine_ls_extinction_method none
_refine_ls_goodness_of_fit_ref 1.092
_refine_ls_hydrogen_treatment constr
_refine_ls_matrix_type full
_refine_ls_number_parameters 145
_refine_ls_number_reflns 2331
_refine_ls_number_restraints 0
_refine_ls_restrained_S_all 1.092
_refine_ls_R_factor_all 0.0531
_refine_ls_R_factor_gt 0.0361
_refine_ls_shift/su_max 0.001
_refine_ls_shift/su_mean 0.000
_refine_ls_structure_factor_coef Fsqd
_refine_ls_weighting_details 'calc w=1/[\s^2^(Fo^2^)+(0.0489P)^2^+0.4903P] where P=(Fo^2^+2Fc^2^)/3'
_refine_ls_weighting_scheme calc
_refine_ls_wR_factor_gt 0.0850
_refine_ls_wR_factor_ref 0.0969
_reflns_number_gt 1845
_reflns_number_total 2331
_reflns_threshold_expression >2sigma(I)
_cod_data_source_file b903300a.txt
_cod_data_source_block mo14m
_cod_original_sg_symbol_H-M P2(1)/c
_cod_database_code 7001459

loop_
_symmetry_equiv_pos_as_xyz
'x, y, z'
'-x, y+1/2, -z+1/2'
'-x, -y, -z'
'x, -y-1/2, z-1/2'

loop_
_atom_site_label
_atom_site_type_symbol
_atom_site_fract_x
_atom_site_fract_y
_atom_site_fract_z
_atom_site_U_iso_or_equiv
_atom_site_adp_type
_atom_site_occupancy
_atom_site_symmetry_multiplicity
_atom_site_calc_flag
_atom_site_refinement_flags
_atom_site_disorder_assembly
_atom_site_disorder_group
Mn1 Mn 0.72044(3) 0.19947(4) 0.12309(2) 0.02749(13) Uani 1 1 d . . .
C2O C 0.8944(3) 0.1930(3) 0.07111(18) 0.0325(5) Uani 1 1 d . . .
O2 O 1.0010(2) 0.1953(3) 0.04250(15) 0.0465(5) Uani 1 1 d . . .
F2 F 0.6904(3) 0.4188(3) 0.33686(13) 0.0743(6) Uani 1 1 d . . .
O1 O 0.6126(2) 0.4031(3) -0.05156(14) 0.0479(5) Uani 1 1 d . . .
F1 F 0.9068(3) 0.3731(3) 0.32741(17) 0.0865(8) Uani 1 1 d . . .
O3 O 0.8234(2) -0.0044(3) 0.29960(14) 0.0465(5) Uani 1 1 d . . .
C4O C 0.5557(3) 0.2429(4) 0.18486(19) 0.0381(6) Uani 1 1 d . . .
O5 O 0.6287(2) -0.1313(3) 0.02782(16) 0.0515(5) Uani 1 1 d . . .
O4 O 0.4555(2) 0.2721(3) 0.22079(17) 0.0598(6) Uani 1 1 d . . .
C1O C 0.6543(3) 0.3258(3) 0.01356(18) 0.0344(5) Uani 1 1 d . . .
C5O C 0.6630(3) -0.0058(3) 0.06502(18) 0.0358(5) Uani 1 1 d . . .
C3O C 0.7854(2) 0.0775(3) 0.23458(18) 0.0331(5) Uani 1 1 d . . .
C2 C 0.7889(2) 0.4407(3) 0.17905(19) 0.0337(5) Uani 1 1 d . . .
C1 C 0.8295(3) 0.5755(4) 0.1244(2) 0.0495(7) Uani 1 1 d . . .
H1A H 0.8620 0.6758 0.1554 0.059 Uiso 1 1 calc R . .
H1B H 0.8251 0.5690 0.0555 0.059 Uiso 1 1 calc R . .
C3 C 0.8020(3) 0.4708(4) 0.2871(2) 0.0487(7) Uani 1 1 d . . .
H3 H 0.8191 0.5944 0.2999 0.058 Uiso 1 1 calc R . .

loop_
_atom_site_aniso_label
_atom_site_aniso_U_11
_atom_site_aniso_U_22
_atom_site_aniso_U_33
_atom_site_aniso_U_23
_atom_site_aniso_U_13
_atom_site_aniso_U_12
Mn1 0.0293(2) 0.02624(19) 0.0270(2) 0.00108(14) 0.00137(13) -0.00052(14)
C2O 0.0369(13) 0.0301(11) 0.0305(11) 0.0013(10) 0.0010(10) 0.0015(10)
O2 0.0386(10) 0.0524(12) 0.0488(11) 0.0061(9) 0.0109(9) 0.0028(9)
F2 0.1212(18) 0.0636(12) 0.0390(9) -0.0108(9) 0.0236(10) -0.0190(12)
O1 0.0528(12) 0.0515(11) 0.0393(10) 0.0123(9) 0.0011(9) 0.0130(9)
F1 0.1222(19) 0.0556(11) 0.0785(14) -0.0081(11) -0.0618(14) 0.0185(12)
O3 0.0514(11) 0.0478(11) 0.0404(10) 0.0124(9) -0.0009(9) 0.0040(9)
C4O 0.0369(14) 0.0428(13) 0.0345(13) 0.0054(11) 0.0002(11) -0.0012(11)
O5 0.0630(13) 0.0344(10) 0.0562(12) -0.0046(9) -0.0155(10) -0.0042(9)
O4 0.0400(12) 0.0789(16) 0.0612(14) 0.0068(12) 0.0149(10) 0.0077(11)
C1O 0.0368(13) 0.0328(12) 0.0337(12) -0.0005(10) 0.0036(10) 0.0032(10)
C5O 0.0396(13) 0.0342(13) 0.0332(12) 0.0030(10) -0.0049(10) 0.0011(10)
C3O 0.0307(12) 0.0331(12) 0.0357(13) -0.0003(10) 0.0033(10) -0.0013(10)
C2 0.0321(12) 0.0305(12) 0.0384(13) -0.0030(10) -0.0012(10) 0.0009(9)
C1 0.0581(18) 0.0346(13) 0.0560(17) 0.0007(12) 0.0023(14) -0.0103(12)
C3 0.0688(19) 0.0333(13) 0.0433(15) -0.0021(12) -0.0122(14) -0.0004(13)

loop_
_atom_type_symbol
_atom_type_description
_atom_type_scat_dispersion_real
_atom_type_scat_dispersion_imag
_atom_type_scat_source
C C 0.0033 0.0016 'International Tables Vol C Tables 4.2.6.8 and 6.1.1.4'
H H 0.0000 0.0000 'International Tables Vol C Tables 4.2.6.8 and 6.1.1.4'
O O 0.0106 0.0060 'International Tables Vol C Tables 4.2.6.8 and 6.1.1.4'
F F 0.0171 0.0103 'International Tables Vol C Tables 4.2.6.8 and 6.1.1.4'
Mn Mn 0.3368 0.7283 'International Tables Vol C Tables 4.2.6.8 and 6.1.1.4'

loop_
_geom_angle_atom_site_label_1
_geom_angle_atom_site_label_2
_geom_angle_atom_site_label_3
_geom_angle
_geom_angle_site_symmetry_1
_geom_angle_site_symmetry_3
_geom_angle_publ_flag
C5O Mn1 C2O 95.31(11) . . ?
C5O Mn1 C1O 90.74(11) . . ?
C2O Mn1 C1O 91.31(11) . . ?
C5O Mn1 C3O 90.38(11) . . ?
C2O Mn1 C3O 89.36(10) . . ?
C1O Mn1 C3O 178.64(10) . . ?
C5O Mn1 C4O 94.68(12) . . ?
C2O Mn1 C4O 170.01(11) . . ?
C1O Mn1 C4O 88.24(11) . . ?
C3O Mn1 C4O 90.89(11) . . ?
C5O Mn1 C2 175.85(10) . . ?
C2O Mn1 C2 82.48(10) . . ?
C1O Mn1 C2 85.82(10) . . ?
C3O Mn1 C2 93.10(10) . . ?
C4O Mn1 C2 87.53(11) . . ?
O2 C2O Mn1 176.8(2) . . ?
O4 C4O Mn1 178.5(3) . . ?
O1 C1O Mn1 178.8(2) . . ?
O5 C5O Mn1 178.8(2) . . ?
O3 C3O Mn1 176.4(2) . . ?
C1 C2 C3 113.6(2) . . ?
C1 C2 Mn1 125.6(2) . . ?
C3 C2 Mn1 120.68(18) . . ?
F2 C3 F1 104.6(2) . . ?
F2 C3 C2 112.8(2) . . ?
F1 C3 C2 110.4(2) . . ?

loop_
_geom_bond_atom_site_label_1
_geom_bond_atom_site_label_2
_geom_bond_distance
_geom_bond_site_symmetry_2
_geom_bond_publ_flag
Mn1 C5O 1.844(3) . ?
Mn1 C2O 1.868(3) . ?
Mn1 C1O 1.870(3) . ?
Mn1 C3O 1.870(3) . ?
Mn1 C4O 1.871(3) . ?
Mn1 C2 2.107(2) . ?
C2O O2 1.127(3) . ?
F2 C3 1.361(4) . ?
O1 C1O 1.129(3) . ?
F1 C3 1.377(3) . ?
O3 C3O 1.135(3) . ?
C4O O4 1.132(3) . ?
O5 C5O 1.135(3) . ?
C2 C1 1.339(4) . ?
C2 C3 1.476(4) . ?
